data_4062509
_journal_name_full Organometallics
_journal_paper_doi 10.1021/om030631c
_journal_year 2004
_chemical_formula_sum 'C22 H37 Cl N P Zr'
_chemical_formula_weight 473.17
_space_group_IT_number 19
_symmetry_cell_setting orthorhombic
_symmetry_space_group_name_Hall 'P 2ac 2ab'
_symmetry_space_group_name_H-M 'P 21 21 21'
_cell_angle_alpha 90.00
_cell_angle_beta 90.00
_cell_angle_gamma 90.00
_cell_formula_units_Z 4
_cell_length_a 8.472(4)
_cell_length_b 14.295(7)
_cell_length_c 19.506(9)
_cell_measurement_temperature 293(2)
_cell_volume 2362(2)
_diffrn_ambient_temperature 293(2)
_exptl_crystal_density_diffrn 1.330
_cod_database_code 4062509

loop_
_symmetry_equiv_pos_as_xyz
'x, y, z'
'-x+1/2, -y, z+1/2'
'-x, y+1/2, -z+1/2'
'x+1/2, -y+1/2, -z'

loop_
_atom_site_label
_atom_site_type_symbol
_atom_site_fract_x
_atom_site_fract_y
_atom_site_fract_z
_atom_site_U_iso_or_equiv
_atom_site_adp_type
_atom_site_occupancy
_atom_site_symmetry_multiplicity
_atom_site_calc_flag
_atom_site_refinement_flags
_atom_site_disorder_assembly
_atom_site_disorder_group
Zr1 Zr 0.78704(9) 0.73486(4) 0.65252(3) 0.0463(2) Uani 1 1 d . . .
Cl1 Cl 0.5171(3) 0.7695(4) 0.60577(12) 0.1261(14) Uani 1 1 d . . .
P1 P 0.65357(19) 0.72891(13) 0.82513(8) 0.0361(4) Uani 1 1 d . . .
N1 N 0.7267(6) 0.7315(4) 0.7505(2) 0.0408(12) Uani 1 1 d . . .
C1 C 0.873(3) 0.6182(10) 0.5594(8) 0.159(10) Uani 1 1 d . . .
H1A H 0.8889 0.6354 0.5113 0.191 Uiso 1 1 calc R . .
C2 C 0.994(2) 0.6189(12) 0.6090(13) 0.164(9) Uani 1 1 d . . .
H2A H 1.1066 0.6298 0.6018 0.197 Uiso 1 1 calc R . .
C3 C 0.921(2) 0.5768(8) 0.6652(7) 0.105(5) Uani 1 1 d . . .
H3A H 0.9768 0.5567 0.7066 0.126 Uiso 1 1 calc R . .
C4 C 0.769(2) 0.5569(6) 0.6524(7) 0.108(5) Uani 1 1 d . . .
H4A H 0.7008 0.5206 0.6831 0.129 Uiso 1 1 calc R . .
C5 C 0.727(2) 0.5839(9) 0.5858(9) 0.144(6) Uani 1 1 d . . .
H5A H 0.6305 0.5679 0.5603 0.173 Uiso 1 1 calc R . .
C6 C 0.9756(17) 0.8343(9) 0.5764(6) 0.097(4) Uani 1 1 d . . .
H6A H 1.0243 0.8132 0.5335 0.116 Uiso 1 1 calc R . .
C7 C 1.0441(15) 0.8247(8) 0.6435(7) 0.101(4) Uani 1 1 d . . .
H7A H 1.1497 0.8006 0.6539 0.121 Uiso 1 1 calc R . .
C8 C 0.9522(15) 0.8773(7) 0.6855(6) 0.083(3) Uani 1 1 d . . .
H8A H 0.9809 0.8924 0.7329 0.099 Uiso 1 1 calc R . .
C9 C 0.8194(17) 0.9121(6) 0.6535(6) 0.093(4) Uani 1 1 d . . .
H9A H 0.7448 0.9573 0.6729 0.111 Uiso 1 1 calc R . .
C10 C 0.832(2) 0.8859(9) 0.5814(6) 0.118(5) Uani 1 1 d . . .
H10A H 0.7675 0.9089 0.5433 0.142 Uiso 1 1 calc R . .
C11 C 0.602(2) 0.8532(11) 0.9426(7) 0.199(11) Uani 1 1 d . . .
H11A H 0.6359 0.9083 0.9667 0.299 Uiso 1 1 calc R . .
H11B H 0.6117 0.7998 0.9722 0.299 Uiso 1 1 calc R . .
H11C H 0.4943 0.8603 0.9287 0.299 Uiso 1 1 calc R . .
C12 C 0.8839(17) 0.8425(9) 0.8896(8) 0.144(7) Uani 1 1 d . . .
H12A H 0.9072 0.8985 0.9148 0.216 Uiso 1 1 calc R . .
H12B H 0.9411 0.8429 0.8471 0.216 Uiso 1 1 calc R . .
H12C H 0.9146 0.7889 0.9161 0.216 Uiso 1 1 calc R . .
C13 C 0.6733(12) 0.9248(5) 0.8305(6) 0.088(3) Uani 1 1 d . . .
H13A H 0.7029 0.9807 0.8546 0.131 Uiso 1 1 calc R . .
H13B H 0.5621 0.9261 0.8211 0.131 Uiso 1 1 calc R . .
H13C H 0.7308 0.9212 0.7882 0.131 Uiso 1 1 calc R . .
C14 C 0.7125(13) 0.8381(6) 0.8753(4) 0.062(2) Uani 1 1 d . . .
C15 C 0.707(2) 0.6286(8) 0.9540(5) 0.142(6) Uani 1 1 d . . .
H15A H 0.7473 0.5731 0.9753 0.213 Uiso 1 1 calc R . .
H15B H 0.5956 0.6337 0.9632 0.213 Uiso 1 1 calc R . .
H15C H 0.7602 0.6824 0.9722 0.213 Uiso 1 1 calc R . .
C16 C 0.9197(13) 0.6255(8) 0.8658(8) 0.117(5) Uani 1 1 d . . .
H16A H 0.9663 0.5738 0.8898 0.175 Uiso 1 1 calc R . .
H16B H 0.9610 0.6831 0.8837 0.175 Uiso 1 1 calc R . .
H16C H 0.9442 0.6209 0.8179 0.175 Uiso 1 1 calc R . .
C17 C 0.6737(14) 0.5333(6) 0.8455(7) 0.113(4) Uani 1 1 d . . .
H17A H 0.7135 0.4815 0.8717 0.169 Uiso 1 1 calc R . .
H17B H 0.7090 0.5281 0.7989 0.169 Uiso 1 1 calc R . .
H17C H 0.5604 0.5329 0.8467 0.169 Uiso 1 1 calc R . .
C18 C 0.7337(16) 0.6234(5) 0.8758(4) 0.083(4) Uani 1 1 d . . .
C19 C 0.4323(9) 0.7166(8) 0.8188(4) 0.075(3) Uani 1 1 d . . .
C20 C 0.3591(13) 0.8043(8) 0.7895(8) 0.125(5) Uani 1 1 d . . .
H20A H 0.2468 0.7965 0.7863 0.187 Uiso 1 1 calc R . .
H20B H 0.4016 0.8158 0.7446 0.187 Uiso 1 1 calc R . .
H20C H 0.3826 0.8564 0.8188 0.187 Uiso 1 1 calc R . .
C21 C 0.3982(13) 0.6424(8) 0.7652(5) 0.099(4) Uani 1 1 d . . .
H21A H 0.2862 0.6351 0.7603 0.149 Uiso 1 1 calc R . .
H21B H 0.4439 0.5841 0.7794 0.149 Uiso 1 1 calc R . .
H21C H 0.4431 0.6611 0.7222 0.149 Uiso 1 1 calc R . .
C22 C 0.3524(12) 0.6821(8) 0.8855(5) 0.096(4) Uani 1 1 d . . .
H22A H 0.2405 0.6779 0.8786 0.144 Uiso 1 1 calc R . .
H22B H 0.3741 0.7253 0.9219 0.144 Uiso 1 1 calc R . .
H22C H 0.3932 0.6215 0.8974 0.144 Uiso 1 1 calc R . .

loop_
_atom_site_aniso_label
_atom_site_aniso_U_11
_atom_site_aniso_U_22
_atom_site_aniso_U_33
_atom_site_aniso_U_23
_atom_site_aniso_U_13
_atom_site_aniso_U_12
Zr1 0.0542(4) 0.0459(4) 0.0388(4) 0.0016(3) 0.0069(3) 0.0007(3)
Cl1 0.0822(17) 0.238(4) 0.0583(14) 0.018(2) -0.0188(12) 0.011(3)
P1 0.0325(8) 0.0390(9) 0.0370(9) -0.0024(7) 0.0007(6) 0.0002(7)
N1 0.039(3) 0.039(3) 0.044(3) 0.000(2) 0.000(2) -0.004(3)
C1 0.31(3) 0.068(8) 0.101(12) -0.028(8) 0.121(16) -0.004(13)
C2 0.145(16) 0.110(12) 0.24(2) -0.005(15) 0.100(16) 0.074(12)
C3 0.145(13) 0.071(7) 0.098(10) 0.003(7) 0.031(10) 0.055(8)
C4 0.178(16) 0.054(5) 0.091(9) -0.004(6) 0.032(11) -0.022(7)
C5 0.22(2) 0.088(9) 0.124(12) -0.045(8) -0.049(14) -0.032(11)
C6 0.116(11) 0.101(9) 0.073(8) 0.004(6) 0.035(7) -0.042(8)
C7 0.096(8) 0.108(9) 0.099(9) 0.008(8) 0.031(8) -0.031(7)
C8 0.099(9) 0.058(6) 0.091(8) -0.006(6) 0.033(7) -0.025(6)
C9 0.144(11) 0.048(5) 0.086(8) 0.006(5) 0.039(10) 0.002(6)
C10 0.174(16) 0.090(8) 0.090(9) 0.058(7) -0.012(10) -0.018(9)
C11 0.32(3) 0.171(14) 0.106(10) -0.090(10) 0.122(14) -0.151(16)
C12 0.153(14) 0.113(10) 0.165(13) 0.050(9) -0.091(11) -0.089(10)
C13 0.087(8) 0.038(5) 0.138(9) -0.011(5) 0.030(7) 0.001(4)
C14 0.082(6) 0.067(5) 0.038(4) -0.005(3) 0.000(5) -0.019(5)
C15 0.260(19) 0.095(8) 0.071(7) 0.025(6) 0.039(10) 0.072(11)
C16 0.072(7) 0.097(8) 0.181(14) -0.001(8) -0.059(9) 0.029(6)
C17 0.109(10) 0.048(5) 0.181(12) -0.003(7) 0.051(10) 0.000(5)
C18 0.153(12) 0.045(4) 0.050(5) 0.002(3) 0.026(6) 0.001(6)
C19 0.030(4) 0.140(9) 0.055(5) -0.024(5) 0.000(3) 0.003(5)
C20 0.062(7) 0.125(10) 0.188(13) -0.061(9) -0.049(8) 0.032(7)
C21 0.082(8) 0.119(9) 0.096(8) 0.024(7) -0.034(6) -0.051(7)
C22 0.055(6) 0.140(10) 0.093(8) 0.009(7) 0.016(6) -0.010(6)

loop_
_geom_bond_atom_site_label_1
_geom_bond_atom_site_label_2
_geom_bond_distance
_geom_bond_site_symmetry_2
_geom_bond_publ_flag
Zr1 N1 1.978(5) . ?
Zr1 Cl1 2.511(3) . ?
Zr1 C7 2.534(11) . ?
Zr1 C3 2.539(10) . ?
Zr1 C9 2.548(9) . ?
Zr1 C4 2.549(9) . ?
Zr1 C8 2.553(10) . ?
Zr1 C2 2.555(13) . ?
Zr1 C1 2.571(12) . ?
Zr1 C5 2.572(10) . ?
Zr1 C10 2.595(10) . ?
Zr1 C6 2.604(10) . ?
P1 N1 1.583(5) . ?
P1 C19 1.887(8) . ?
P1 C14 1.910(8) . ?
P1 C18 1.927(9) . ?
C1 C2 1.41(3) . ?
C1 C5 1.43(2) . ?
C2 C3 1.40(2) . ?
C3 C4 1.340(18) . ?
C4 C5 1.403(19) . ?
C6 C10 1.422(19) . ?
C6 C7 1.438(17) . ?
C7 C8 1.358(15) . ?
C8 C9 1.379(16) . ?
C9 C10 1.461(16) . ?
C11 C14 1.624(15) . ?
C12 C14 1.479(16) . ?
C13 C14 1.552(12) . ?
C15 C18 1.543(13) . ?
C16 C18 1.588(17) . ?
C17 C18 1.505(14) . ?
C19 C20 1.511(15) . ?
C19 C21 1.516(14) . ?
C19 C22 1.548(12) . ?
